data_7212708
loop_
_publ_author_name
'Lin, Jian-Di'
'Wu, Shu-Ting'
'Li, Zhi-Hua'
'Du, Shao-Wu'

_publ_section_title
;
 A series of novel Pb(ii) or Pb(ii)/M(ii) (M = Ca and Sr) hybrid
 inorganic--organic frameworks based on polycarboxylic acids with diverse
 Pb--O--M (M = Pb, Ca and Sr) inorganic connectivities
;
_journal_issue 12
_journal_name_full CrystEngComm
_journal_page_first 4252
_journal_paper_doi 10.1039/c004010j
_journal_volume 12
_journal_year 2010
_chemical_formula_sum 'C32 H28 Ca O14 Pb S4'
_chemical_formula_weight 1012.05
_chemical_name_systematic
;
?
;
_space_group_IT_number 12
_symmetry_cell_setting monoclinic
_symmetry_space_group_name_Hall '-C 2y'
_symmetry_space_group_name_H-M 'C 1 2/m 1'
_atom_sites_solution_hydrogens geom
_atom_sites_solution_primary direct
_atom_sites_solution_secondary difmap
_audit_creation_method SHELXL-97
_cell_angle_alpha 90.00
_cell_angle_beta 128.596(4)
_cell_angle_gamma 90.00
_cell_formula_units_Z 2
_cell_length_a 11.4429(14)
_cell_length_b 23.6717(14)
_cell_length_c 8.1660(9)
_cell_measurement_reflns_used 2785
_cell_measurement_temperature 293(2)
_cell_measurement_theta_max 27.4797
_cell_measurement_theta_min 3.1917
_cell_volume 1728.8(3)
_computing_cell_refinement 'CrystalClear (Rigaku/MSC Inc., 2005)'
_computing_data_collection 'CrystalClear (Rigaku/MSC Inc., 2005)'
_computing_data_reduction 'CrystalClear (Rigaku/MSC Inc., 2005)'
_computing_structure_refinement 'SHELXL-97 (Sheldrick, 1997)'
_computing_structure_solution 'SHELXS-97 (Sheldrick, 1990)'
_diffrn_ambient_temperature 293(2)
_diffrn_measured_fraction_theta_full 0.991
_diffrn_measured_fraction_theta_max 0.991
_diffrn_measurement_device_type 'Mercury70 (2x2 bin mode)'
_diffrn_measurement_method CCD_Profile_fitting
_diffrn_radiation_monochromator 'Graphite Monochromator'
_diffrn_radiation_source 'fine-focus sealed tube'
_diffrn_radiation_type MoK\a
_diffrn_radiation_wavelength 0.71073
_diffrn_reflns_av_R_equivalents 0.0203
_diffrn_reflns_av_sigmaI/netI 0.0213
_diffrn_reflns_limit_h_max 14
_diffrn_reflns_limit_h_min -14
_diffrn_reflns_limit_k_max 30
_diffrn_reflns_limit_k_min -29
_diffrn_reflns_limit_l_max 8
_diffrn_reflns_limit_l_min -10
_diffrn_reflns_number 6567
_diffrn_reflns_theta_full 27.47
_diffrn_reflns_theta_max 27.47
_diffrn_reflns_theta_min 2.43
_exptl_absorpt_coefficient_mu 5.340
_exptl_absorpt_correction_T_max 1.0000
_exptl_absorpt_correction_T_min 0.7357
_exptl_absorpt_correction_type multi-scan
_exptl_crystal_colour colourless
_exptl_crystal_density_diffrn 1.944
_exptl_crystal_density_method 'not measured'
_exptl_crystal_description prism
_exptl_crystal_F_000 996
_exptl_crystal_size_max 0.30
_exptl_crystal_size_mid 0.20
_exptl_crystal_size_min 0.20
_refine_diff_density_max 3.044
_refine_diff_density_min -0.687
_refine_diff_density_rms 0.175
_refine_ls_extinction_method none
_refine_ls_goodness_of_fit_ref 1.097
_refine_ls_hydrogen_treatment constr
_refine_ls_matrix_type full
_refine_ls_number_parameters 125
_refine_ls_number_reflns 2022
_refine_ls_number_restraints 0
_refine_ls_restrained_S_all 1.097
_refine_ls_R_factor_all 0.0354
_refine_ls_R_factor_gt 0.0350
_refine_ls_shift/su_max 0.000
_refine_ls_shift/su_mean 0.000
_refine_ls_structure_factor_coef Fsqd
_refine_ls_weighting_details 'calc w=1/[\s^2^(Fo^2^)+(0.0555P)^2^+10.1280P] where P=(Fo^2^+2Fc^2^)/3'
_refine_ls_weighting_scheme calc
_refine_ls_wR_factor_gt 0.0928
_refine_ls_wR_factor_ref 0.0934
_reflns_number_gt 2005
_reflns_number_total 2022
_reflns_threshold_expression >2sigma(I)
_cod_data_source_file c004010j.txt
_cod_data_source_block 6
_cod_depositor_comments
;
The following automatic conversions were performed:

'_symmetry_cell_setting' value 'Monoclinic' changed to 'monoclinic'
according to /home/saulius/struct/CIF-dictionaries/cif_core.dic
dictionary named 'cif_core.dic' version 2.4.2 from
2011-04-26.

'_exptl_absorpt_correction_type' value 'Multi-scan'
changed to 'multi-scan' according to
/home/saulius/struct/CIF-dictionaries/cif_core.dic dictionary named
'cif_core.dic' version 2.4.2 from 2011-04-26.

Automatic conversion script
Id: cif_fix_values 1891 2012-01-12 08:04:46Z andrius 
;
_cod_original_sg_symbol_H-M C2/m
_cod_database_code 7212708

loop_
_symmetry_equiv_pos_as_xyz
'x, y, z'
'-x, y, -z'
'x+1/2, y+1/2, z'
'-x+1/2, y+1/2, -z'
'-x, -y, -z'
'x, -y, z'
'-x+1/2, -y+1/2, -z'
'x+1/2, -y+1/2, z'

loop_
_atom_site_label
_atom_site_type_symbol
_atom_site_fract_x
_atom_site_fract_y
_atom_site_fract_z
_atom_site_U_iso_or_equiv
_atom_site_adp_type
_atom_site_occupancy
_atom_site_symmetry_multiplicity
_atom_site_calc_flag
_atom_site_refinement_flags
Pb1 Pb 0.5000 0.0000 1.0000 0.02554(13) Uani 1 4 d S
Ca1 Ca 0.5000 0.0000 0.5000 0.0094(3) Uani 1 4 d S
S1 S 0.0000 0.26920(6) 0.0000 0.0210(3) Uani 1 2 d S
S2 S 0.20760(17) 0.0000 -0.0154(2) 0.0277(3) Uani 1 2 d S
O1 O 0.3100(6) 0.07354(19) 0.7557(8) 0.0533(12) Uani 1 1 d .
O2 O 0.4592(4) 0.06456(13) 0.6712(5) 0.0271(7) Uani 1 1 d .
O3 O -0.0909(4) 0.29970(14) 0.0363(6) 0.0306(7) Uani 1 1 d .
O4 O 0.2451(5) 0.0000 0.1984(7) 0.0291(10) Uani 1 2 d S
C1 C 0.3520(6) 0.08764(19) 0.6532(8) 0.0283(9) Uani 1 1 d .
C2 C 0.2718(5) 0.13567(18) 0.5003(7) 0.0211(8) Uani 1 1 d .
C3 C 0.3010(5) 0.14900(19) 0.3627(7) 0.0236(9) Uani 1 1 d .
H3 H 0.3737 0.1291 0.3688 0.028 Uiso 1 1 calc R
C4 C 0.2225(5) 0.19175(19) 0.2171(7) 0.0235(8) Uani 1 1 d .
H4 H 0.2430 0.2010 0.1266 0.028 Uiso 1 1 calc R
C5 C 0.1127(4) 0.22074(17) 0.2071(6) 0.0197(8) Uani 1 1 d .
C6 C 0.0836(5) 0.20900(19) 0.3454(7) 0.0240(9) Uani 1 1 d .
H6 H 0.0114 0.2292 0.3395 0.029 Uiso 1 1 calc R
C7 C 0.1642(5) 0.16658(19) 0.4920(7) 0.0241(9) Uani 1 1 d .
H7 H 0.1465 0.1585 0.5863 0.029 Uiso 1 1 calc R
C8 C 0.0824(9) 0.0575(4) -0.1546(11) 0.065(2) Uani 1 1 d .
H8A H 0.0085 0.0473 -0.2992 0.098 Uiso 1 1 calc R
H8B H 0.1371 0.0899 -0.1444 0.098 Uiso 1 1 calc R
H8C H 0.0339 0.0664 -0.0952 0.098 Uiso 1 1 calc R

loop_
_atom_site_aniso_label
_atom_site_aniso_U_11
_atom_site_aniso_U_22
_atom_site_aniso_U_33
_atom_site_aniso_U_23
_atom_site_aniso_U_13
_atom_site_aniso_U_12
Pb1 0.03027(19) 0.02369(18) 0.02261(18) 0.000 0.01647(15) 0.000
Ca1 0.0167(6) 0.0075(6) 0.0080(6) 0.000 0.0097(5) 0.000
S1 0.0224(6) 0.0184(6) 0.0247(7) 0.000 0.0159(6) 0.000
S2 0.0236(7) 0.0402(9) 0.0218(7) 0.000 0.0154(6) 0.000
O1 0.075(3) 0.047(2) 0.078(3) 0.031(2) 0.068(3) 0.022(2)
O2 0.0383(17) 0.0210(15) 0.0255(15) 0.0001(12) 0.0216(14) 0.0081(13)
O3 0.0347(17) 0.0265(16) 0.0384(19) 0.0002(14) 0.0266(16) 0.0084(13)
O4 0.026(2) 0.043(3) 0.019(2) 0.000 0.0143(19) 0.000
C1 0.038(2) 0.0171(19) 0.034(2) 0.0012(17) 0.024(2) 0.0017(17)
C2 0.025(2) 0.0180(19) 0.024(2) -0.0023(16) 0.0168(17) -0.0023(15)
C3 0.0216(19) 0.027(2) 0.026(2) -0.0003(17) 0.0169(18) 0.0033(16)
C4 0.0242(19) 0.029(2) 0.026(2) 0.0035(17) 0.0198(18) 0.0025(16)
C5 0.0173(17) 0.0212(19) 0.0197(18) -0.0021(15) 0.0111(15) -0.0016(14)
C6 0.0235(19) 0.026(2) 0.027(2) -0.0012(17) 0.0183(18) 0.0021(16)
C7 0.029(2) 0.026(2) 0.028(2) -0.0005(17) 0.0232(19) 0.0010(17)
C8 0.067(4) 0.094(6) 0.052(4) 0.039(4) 0.045(4) 0.047(4)

loop_
_atom_type_symbol
_atom_type_description
_atom_type_scat_dispersion_real
_atom_type_scat_dispersion_imag
_atom_type_scat_source
C C 0.0033 0.0016 'International Tables Vol C Tables 4.2.6.8 and 6.1.1.4'
Ca Ca 0.2262 0.3064 'International Tables Vol C Tables 4.2.6.8 and 6.1.1.4'
O O 0.0106 0.0060 'International Tables Vol C Tables 4.2.6.8 and 6.1.1.4'
Pb Pb -3.3944 10.1111 'International Tables Vol C Tables 4.2.6.8 and 6.1.1.4'
S S 0.1246 0.1234 'International Tables Vol C Tables 4.2.6.8 and 6.1.1.4'
H H 0.0000 0.0000 'International Tables Vol C Tables 4.2.6.8 and 6.1.1.4'

loop_
_geom_angle_atom_site_label_1
_geom_angle_atom_site_label_2
_geom_angle_atom_site_label_3
_geom_angle
_geom_angle_site_symmetry_1
_geom_angle_site_symmetry_3
O1 Pb1 O1 180.00 6 2_657
O1 Pb1 O1 87.6(3) 6 .
O1 Pb1 O1 92.4(3) 2_657 .
O1 Pb1 O1 92.4(3) 6 5_657
O1 Pb1 O1 87.6(3) 2_657 5_657
O1 Pb1 O1 180.00 . 5_657
O2 Ca1 O2 82.97(17) . 6
O2 Ca1 O2 180.0 . 5_656
O2 Ca1 O2 97.03(17) 6 5_656
O2 Ca1 O2 97.03(17) . 2_656
O2 Ca1 O2 180.00 6 2_656
O2 Ca1 O2 82.97(17) 5_656 2_656
O2 Ca1 O4 92.68(12) . .
O2 Ca1 O4 92.68(12) 6 .
O2 Ca1 O4 87.32(12) 5_656 .
O2 Ca1 O4 87.32(12) 2_656 .
O2 Ca1 O4 87.32(12) . 5_656
O2 Ca1 O4 87.32(12) 6 5_656
O2 Ca1 O4 92.68(12) 5_656 5_656
O2 Ca1 O4 92.68(12) 2_656 5_656
O4 Ca1 O4 180.0 . 5_656
O2 Ca1 S2 109.79(8) . .
O2 Ca1 S2 109.79(8) 6 .
O2 Ca1 S2 70.21(8) 5_656 .
O2 Ca1 S2 70.21(8) 2_656 .
O4 Ca1 S2 23.29(12) . .
O4 Ca1 S2 156.71(12) 5_656 .
O2 Ca1 S2 70.21(8) . 5_656
O2 Ca1 S2 70.21(8) 6 5_656
O2 Ca1 S2 109.79(8) 5_656 5_656
O2 Ca1 S2 109.79(8) 2_656 5_656
O4 Ca1 S2 156.71(12) . 5_656
O4 Ca1 S2 23.29(12) 5_656 5_656
S2 Ca1 S2 180.00 . 5_656
O3 S1 O3 119.8(3) . 2
O3 S1 C5 109.44(19) . 2
O3 S1 C5 108.6(2) 2 2
O3 S1 C5 108.6(2) . .
O3 S1 C5 109.44(19) 2 .
C5 S1 C5 99.0(3) 2 .
O4 S2 C8 105.8(3) . 6
O4 S2 C8 105.8(3) . .
C8 S2 C8 99.8(7) 6 .
O4 S2 Ca1 38.16(18) . .
C8 S2 Ca1 125.1(3) 6 .
C8 S2 Ca1 125.1(3) . .
C1 O1 Pb1 102.3(3) . .
C1 O2 Ca1 139.8(3) . .
S2 O4 Ca1 118.6(3) . .
O1 C1 O2 124.1(4) . .
O1 C1 C2 118.0(4) . .
O2 C1 C2 117.9(4) . .
C3 C2 C7 119.3(4) . .
C3 C2 C1 120.8(4) . .
C7 C2 C1 119.9(4) . .
C4 C3 C2 120.3(4) . .
C4 C3 H3 119.8 . .
C2 C3 H3 119.8 . .
C3 C4 C5 119.4(4) . .
C3 C4 H4 120.3 . .
C5 C4 H4 120.3 . .
C4 C5 C6 121.3(4) . .
C4 C5 S1 118.1(3) . .
C6 C5 S1 120.4(3) . .
C7 C6 C5 118.7(4) . .
C7 C6 H6 120.7 . .
C5 C6 H6 120.7 . .
C6 C7 C2 120.9(4) . .
C6 C7 H7 119.6 . .
C2 C7 H7 119.6 . .
S2 C8 H8A 109.5 . .
S2 C8 H8B 109.5 . .
H8A C8 H8B 109.5 . .
S2 C8 H8C 109.5 . .
H8A C8 H8C 109.5 . .
H8B C8 H8C 109.5 . .

loop_
_geom_bond_atom_site_label_1
_geom_bond_atom_site_label_2
_geom_bond_distance
_geom_bond_site_symmetry_2
Pb1 O1 2.515(4) 6
Pb1 O1 2.515(4) 2_657
Pb1 O1 2.515(4) .
Pb1 O1 2.515(4) 5_657
Ca1 O2 2.307(3) .
Ca1 O2 2.307(3) 6
Ca1 O2 2.307(3) 5_656
Ca1 O2 2.307(3) 2_656
Ca1 O4 2.369(5) .
Ca1 O4 2.369(5) 5_656
Ca1 S2 3.3674(16) .
Ca1 S2 3.3674(16) 5_656
S1 O3 1.440(3) .
S1 O3 1.440(3) 2
S1 C5 1.766(4) 2
S1 C5 1.766(4) .
S2 O4 1.516(5) .
S2 C8 1.780(7) 6
S2 C8 1.780(7) .
O1 C1 1.243(6) .
O2 C1 1.265(6) .
C1 C2 1.505(6) .
C2 C3 1.394(6) .
C2 C7 1.398(6) .
C3 C4 1.383(6) .
C3 H3 0.9300 .
C4 C5 1.389(6) .
C4 H4 0.9300 .
C5 C6 1.391(6) .
C6 C7 1.384(6) .
C6 H6 0.9300 .
C7 H7 0.9300 .
C8 H8A 0.9600 .
C8 H8B 0.9600 .
C8 H8C 0.9600 .
